data_7030728
loop_
_publ_author_name
'Welch, Gregory C.'
'Prieto, Roberto'
'Dureen, Meghan A.'
'Lough, Alan J.'
'Labeodan, Oijsamola A.'
'H\"oltrichter-R\"ossmann, Thorsten'
'Stephan, Douglas W.'

_publ_section_title
;
 Reactions of phosphines with electron deficient boranes
;
_journal_coden_ASTM DTARAF
_journal_issue 9
_journal_name_full 'Dalton Transactions'
_journal_page_first 1559
_journal_page_last 1570
_journal_paper_doi 10.1039/b814486a
_journal_year 2009
_chemical_formula_sum 'C28 H15 B F15 P'
_chemical_formula_weight 678.18
_space_group_IT_number 15
_symmetry_cell_setting monoclinic
_symmetry_space_group_name_Hall '-C 2yc'
_symmetry_space_group_name_H-M 'C 1 2/c 1'
_atom_sites_solution_hydrogens geom
_atom_sites_solution_primary direct
_atom_sites_solution_secondary difmap
_audit_creation_method SHELXL-97
_cell_angle_alpha 90.00
_cell_angle_beta 93.67(3)
_cell_angle_gamma 90.00
_cell_formula_units_Z 8
_cell_length_a 23.155(5)
_cell_length_b 10.399(2)
_cell_length_c 23.014(5)
_cell_measurement_reflns_used 40995
_cell_measurement_temperature 293(2)
_cell_measurement_theta_max 25.03
_cell_measurement_theta_min 2.55
_cell_volume 5530(2)
_computing_cell_refinement 'Bruker XSCANS'
_computing_data_collection 'Bruker XSCANS'
_computing_data_reduction 'Bruker SHELXTL'
_computing_molecular_graphics 'Bruker SHELXTL'
_computing_publication_material 'Bruker SHELXTL'
_computing_structure_refinement 'SHELXL-97 (Sheldrick, 1997)'
_computing_structure_solution 'SHELXS-97 (Sheldrick, 1990)'
_diffrn_ambient_temperature 293(2)
_diffrn_measured_fraction_theta_full 0.994
_diffrn_measured_fraction_theta_max 0.994
_diffrn_measurement_device_type 'Bruker P4'
_diffrn_measurement_method '\w scans'
_diffrn_radiation_monochromator graphite
_diffrn_radiation_source 'fine-focus sealed tube'
_diffrn_radiation_type MoK\a
_diffrn_radiation_wavelength 0.71073
_diffrn_reflns_av_R_equivalents 0.1158
_diffrn_reflns_av_sigmaI/netI 0.0953
_diffrn_reflns_limit_h_max 27
_diffrn_reflns_limit_h_min -27
_diffrn_reflns_limit_k_max 12
_diffrn_reflns_limit_k_min -12
_diffrn_reflns_limit_l_max 27
_diffrn_reflns_limit_l_min -26
_diffrn_reflns_number 25443
_diffrn_reflns_theta_full 25.00
_diffrn_reflns_theta_max 25.00
_diffrn_reflns_theta_min 2.58
_exptl_absorpt_coefficient_mu 0.220
_exptl_absorpt_correction_T_max 0.984
_exptl_absorpt_correction_T_min 0.889
_exptl_absorpt_correction_type multi-scan
_exptl_crystal_colour colorless
_exptl_crystal_density_diffrn 1.629
_exptl_crystal_density_method 'not measured'
_exptl_crystal_description plate
_exptl_crystal_F_000 2704
_exptl_crystal_size_max 0.4
_exptl_crystal_size_mid 0.1
_exptl_crystal_size_min 0.1
_refine_diff_density_max 0.306
_refine_diff_density_min -0.258
_refine_diff_density_rms 0.059
_refine_ls_extinction_method none
_refine_ls_goodness_of_fit_ref 1.027
_refine_ls_hydrogen_treatment constr
_refine_ls_matrix_type full
_refine_ls_number_parameters 410
_refine_ls_number_reflns 4840
_refine_ls_number_restraints 0
_refine_ls_restrained_S_all 1.027
_refine_ls_R_factor_all 0.1717
_refine_ls_R_factor_gt 0.0685
_refine_ls_shift/su_max 0.000
_refine_ls_shift/su_mean 0.000
_refine_ls_structure_factor_coef Fsqd
_refine_ls_weighting_details 'calc w=1/[\s^2^(Fo^2^)+(0.0756P)^2^+10.6626P] where P=(Fo^2^+2Fc^2^)/3'
_refine_ls_weighting_scheme calc
_refine_ls_wR_factor_gt 0.1469
_refine_ls_wR_factor_ref 0.1961
_reflns_number_gt 2289
_reflns_number_total 4840
_reflns_threshold_expression >2sigma(I)
_cod_duplicate_entry 7000570
_cod_data_source_file b814486a.txt
_cod_data_source_block PhtBu2PHC6F4BF(C6F5)2
_cod_depositor_comments
;
The following automatic conversions were performed:

'_symmetry_cell_setting' value 'Monoclinic' changed to 'monoclinic'
according to
/usr/data/users/saulius/automatic-downloads/retrospective/RSC/lib/dictionaries/cif_core.dic
dictionary named 'cif_core.dic' version 2.4.2 from 2011-04-26.

Automatic conversion script
Id: cif_fix_values 2281 2013-09-26 08:29:07Z andrius 
;
_cod_original_cell_volume 5530.4(19)
_cod_original_sg_symbol_H-M C2/c
_cod_database_code 7030728

loop_
_symmetry_equiv_pos_as_xyz
'x, y, z'
'-x, y, -z+1/2'
'x+1/2, y+1/2, z'
'-x+1/2, y+1/2, -z+1/2'
'-x, -y, -z'
'x, -y, z-1/2'
'-x+1/2, -y+1/2, -z'
'x+1/2, -y+1/2, z-1/2'

loop_
_atom_site_label
_atom_site_type_symbol
_atom_site_fract_x
_atom_site_fract_y
_atom_site_fract_z
_atom_site_U_iso_or_equiv
_atom_site_adp_type
_atom_site_occupancy
_atom_site_symmetry_multiplicity
_atom_site_calc_flag
_atom_site_refinement_flags
P1 P 0.10651(6) 0.23735(13) 0.07135(7) 0.0582(4) Uani 1 1 d .
B1 B -0.1251(2) -0.0501(6) 0.1228(3) 0.0550(16) Uani 1 1 d .
F1 F -0.14193(12) -0.1096(3) 0.06795(13) 0.0712(9) Uani 1 1 d .
F2 F -0.16702(15) 0.1576(4) 0.05147(16) 0.0970(12) Uani 1 1 d .
F3 F -0.25887(17) 0.3080(4) 0.06584(19) 0.1149(14) Uani 1 1 d .
F4 F -0.32287(14) 0.2770(3) 0.15992(16) 0.0911(11) Uani 1 1 d .
F5 F -0.29236(14) 0.0943(3) 0.24009(16) 0.0898(11) Uani 1 1 d .
F6 F -0.20285(13) -0.0569(3) 0.22702(14) 0.0783(9) Uani 1 1 d .
F7 F -0.14531(17) -0.3370(3) 0.1156(2) 0.1055(13) Uani 1 1 d .
F8 F -0.1045(2) -0.5089(4) 0.1933(2) 0.150(2) Uani 1 1 d .
F9 F -0.0509(2) -0.4320(5) 0.2959(2) 0.151(2) Uani 1 1 d .
F10 F -0.04155(16) -0.1767(4) 0.31998(19) 0.1091(13) Uani 1 1 d .
F11 F -0.07579(13) -0.0035(3) 0.24000(13) 0.0772(9) Uani 1 1 d .
F12 F -0.08733(12) 0.2177(3) 0.16730(14) 0.0705(9) Uani 1 1 d .
F13 F 0.01138(13) 0.3307(3) 0.14793(14) 0.0737(9) Uani 1 1 d .
F14 F 0.06873(11) -0.0295(2) 0.04179(13) 0.0597(8) Uani 1 1 d .
F15 F -0.02841(11) -0.1464(3) 0.06191(12) 0.0588(8) Uani 1 1 d .
C1 C -0.1793(2) 0.0434(5) 0.1384(2) 0.0566(14) Uani 1 1 d .
C2 C -0.1974(2) 0.1379(6) 0.0992(3) 0.0708(16) Uani 1 1 d .
C3 C -0.2444(3) 0.2179(6) 0.1059(3) 0.0789(18) Uani 1 1 d .
C4 C -0.2767(3) 0.2027(6) 0.1531(3) 0.0685(16) Uani 1 1 d .
C5 C -0.2602(2) 0.1101(6) 0.1934(3) 0.0659(15) Uani 1 1 d .
C6 C -0.2131(2) 0.0326(5) 0.1853(2) 0.0579(14) Uani 1 1 d .
C7 C -0.1096(2) -0.1605(5) 0.1721(3) 0.0564(14) Uani 1 1 d .
C8 C -0.1165(3) -0.2916(6) 0.1653(3) 0.0767(18) Uani 1 1 d .
C9 C -0.0966(3) -0.3839(6) 0.2061(5) 0.093(2) Uani 1 1 d .
C10 C -0.0706(3) -0.3429(9) 0.2571(5) 0.099(2) Uani 1 1 d .
C11 C -0.0647(3) -0.2173(8) 0.2679(3) 0.0777(18) Uani 1 1 d .
C12 C -0.0833(2) -0.1280(6) 0.2260(3) 0.0625(15) Uani 1 1 d .
C13 C -0.0646(2) 0.0306(5) 0.1139(2) 0.0494(13) Uani 1 1 d .
C14 C -0.0501(2) 0.1523(5) 0.1353(2) 0.0562(14) Uani 1 1 d .
C15 C 0.0011(2) 0.2123(5) 0.1256(2) 0.0549(14) Uani 1 1 d .
C16 C 0.0421(2) 0.1574(4) 0.0930(2) 0.0498(13) Uani 1 1 d .
C17 C 0.0296(2) 0.0334(5) 0.0727(2) 0.0504(13) Uani 1 1 d .
C18 C -0.0214(2) -0.0251(4) 0.0833(2) 0.0493(13) Uani 1 1 d .
C19 C 0.0929(2) 0.3999(5) 0.0479(2) 0.0579(14) Uani 1 1 d .
C20 C 0.0919(3) 0.5048(5) 0.0845(3) 0.0729(17) Uani 1 1 d .
H20A H 0.0976 0.4932 0.1245 0.088 Uiso 1 1 calc R
C21 C 0.0828(3) 0.6252(6) 0.0625(3) 0.0787(18) Uani 1 1 d .
H21A H 0.0815 0.6950 0.0876 0.094 Uiso 1 1 calc R
C22 C 0.0754(3) 0.6441(6) 0.0037(3) 0.0818(19) Uani 1 1 d .
H22A H 0.0700 0.7266 -0.0112 0.098 Uiso 1 1 calc R
C23 C 0.0761(4) 0.5395(7) -0.0334(3) 0.108(3) Uani 1 1 d .
H23A H 0.0708 0.5517 -0.0734 0.129 Uiso 1 1 calc R
C24 C 0.0847(3) 0.4173(5) -0.0112(3) 0.085(2) Uani 1 1 d .
H24A H 0.0849 0.3470 -0.0362 0.102 Uiso 1 1 calc R
C25 C 0.1669(2) 0.2158(5) 0.1251(3) 0.0739(17) Uani 1 1 d .
C26 C 0.1539(3) 0.2684(6) 0.1838(3) 0.099(2) Uani 1 1 d .
H26A H 0.1866 0.2551 0.2109 0.148 Uiso 1 1 calc R
H26B H 0.1208 0.2249 0.1975 0.148 Uiso 1 1 calc R
H26C H 0.1459 0.3588 0.1805 0.148 Uiso 1 1 calc R
C27 C 0.1769(3) 0.0699(6) 0.1303(3) 0.097(2) Uani 1 1 d .
H27A H 0.2085 0.0533 0.1583 0.145 Uiso 1 1 calc R
H27B H 0.1858 0.0359 0.0932 0.145 Uiso 1 1 calc R
H27C H 0.1425 0.0293 0.1428 0.145 Uiso 1 1 calc R
C28 C 0.2193(3) 0.2830(7) 0.1003(4) 0.118(3) Uani 1 1 d .
H28A H 0.2525 0.2741 0.1272 0.177 Uiso 1 1 calc R
H28B H 0.2108 0.3726 0.0944 0.177 Uiso 1 1 calc R
H28C H 0.2272 0.2442 0.0638 0.177 Uiso 1 1 calc R
H1 H 0.1281(14) 0.172(3) 0.0254(14) 0.026(9) Uiso 1 1 d .

loop_
_atom_site_aniso_label
_atom_site_aniso_U_11
_atom_site_aniso_U_22
_atom_site_aniso_U_33
_atom_site_aniso_U_23
_atom_site_aniso_U_13
_atom_site_aniso_U_12
P1 0.0539(9) 0.0463(8) 0.0761(10) -0.0063(7) 0.0168(7) -0.0056(6)
B1 0.048(4) 0.056(4) 0.062(4) -0.014(3) 0.012(3) -0.006(3)
F1 0.0560(18) 0.086(2) 0.072(2) -0.0252(18) 0.0092(15) -0.0092(16)
F2 0.084(2) 0.115(3) 0.096(3) 0.031(2) 0.034(2) 0.026(2)
F3 0.104(3) 0.115(3) 0.128(3) 0.037(3) 0.024(2) 0.044(2)
F4 0.065(2) 0.081(2) 0.129(3) -0.013(2) 0.017(2) 0.0211(18)
F5 0.067(2) 0.106(3) 0.100(3) -0.004(2) 0.032(2) 0.0180(19)
F6 0.067(2) 0.088(2) 0.082(2) 0.011(2) 0.0231(17) 0.0132(18)
F7 0.105(3) 0.069(2) 0.148(4) -0.038(2) 0.050(3) -0.027(2)
F8 0.183(5) 0.050(3) 0.229(6) 0.011(3) 0.119(4) 0.003(2)
F9 0.149(4) 0.132(4) 0.182(5) 0.096(4) 0.086(3) 0.055(3)
F10 0.084(3) 0.162(4) 0.082(3) 0.039(3) 0.015(2) 0.000(2)
F11 0.081(2) 0.077(2) 0.074(2) -0.0028(17) 0.0068(18) -0.0193(18)
F12 0.0648(19) 0.0575(18) 0.093(2) -0.0195(16) 0.0306(17) -0.0021(15)
F13 0.078(2) 0.0504(18) 0.096(2) -0.0192(17) 0.0311(17) -0.0092(15)
F14 0.0530(17) 0.0469(17) 0.082(2) -0.0094(15) 0.0234(16) -0.0041(13)
F15 0.0562(18) 0.0484(18) 0.073(2) -0.0123(14) 0.0158(15) -0.0042(13)
C1 0.050(3) 0.059(3) 0.061(4) -0.006(3) 0.011(3) -0.001(3)
C2 0.058(4) 0.082(4) 0.075(4) 0.005(4) 0.019(3) -0.001(3)
C3 0.066(4) 0.068(4) 0.102(5) 0.019(4) -0.003(4) 0.021(3)
C4 0.052(4) 0.072(4) 0.083(5) -0.014(4) 0.017(3) 0.004(3)
C5 0.058(4) 0.072(4) 0.070(4) -0.007(3) 0.021(3) -0.005(3)
C6 0.043(3) 0.061(3) 0.071(4) -0.003(3) 0.014(3) 0.006(3)
C7 0.043(3) 0.051(4) 0.077(4) -0.004(3) 0.022(3) -0.002(3)
C8 0.062(4) 0.062(4) 0.110(6) -0.016(4) 0.035(4) -0.008(3)
C9 0.096(6) 0.041(4) 0.151(8) 0.003(5) 0.072(5) 0.003(4)
C10 0.081(5) 0.080(6) 0.141(8) 0.033(6) 0.059(5) 0.013(4)
C11 0.058(4) 0.096(6) 0.082(5) 0.015(5) 0.027(4) -0.008(4)
C12 0.046(3) 0.059(4) 0.084(5) 0.012(4) 0.020(3) -0.003(3)
C13 0.046(3) 0.045(3) 0.057(3) -0.003(3) 0.004(3) -0.003(2)
C14 0.055(3) 0.052(3) 0.064(4) -0.006(3) 0.020(3) 0.003(3)
C15 0.061(4) 0.042(3) 0.064(4) -0.010(3) 0.019(3) -0.004(3)
C16 0.049(3) 0.041(3) 0.059(3) -0.001(3) 0.006(3) -0.004(2)
C17 0.048(3) 0.050(3) 0.053(3) -0.003(3) 0.009(3) 0.000(3)
C18 0.052(3) 0.038(3) 0.058(3) -0.007(2) 0.007(3) -0.001(2)
C19 0.060(3) 0.053(3) 0.062(4) 0.002(3) 0.015(3) -0.008(3)
C20 0.095(5) 0.054(4) 0.070(4) -0.002(3) 0.010(3) -0.002(3)
C21 0.102(5) 0.051(4) 0.083(5) -0.004(3) 0.012(4) 0.003(3)
C22 0.111(5) 0.057(4) 0.079(5) 0.001(4) 0.020(4) -0.005(3)
C23 0.183(8) 0.069(5) 0.072(5) 0.004(4) 0.015(5) -0.007(5)
C24 0.136(6) 0.042(4) 0.080(5) -0.003(3) 0.018(4) -0.005(3)
C25 0.059(4) 0.056(4) 0.105(5) -0.006(3) -0.005(3) -0.010(3)
C26 0.117(6) 0.075(5) 0.099(5) -0.005(4) -0.030(5) 0.003(4)
C27 0.082(5) 0.060(4) 0.144(6) -0.011(4) -0.022(4) 0.009(3)
C28 0.065(4) 0.097(5) 0.192(8) -0.005(5) 0.011(5) -0.022(4)

loop_
_atom_type_symbol
_atom_type_description
_atom_type_scat_dispersion_real
_atom_type_scat_dispersion_imag
_atom_type_scat_source
C C 0.0033 0.0016 'International Tables Vol C Tables 4.2.6.8 and 6.1.1.4'
H H 0.0000 0.0000 'International Tables Vol C Tables 4.2.6.8 and 6.1.1.4'
B B 0.0013 0.0007 'International Tables Vol C Tables 4.2.6.8 and 6.1.1.4'
F F 0.0171 0.0103 'International Tables Vol C Tables 4.2.6.8 and 6.1.1.4'
P P 0.1023 0.0942 'International Tables Vol C Tables 4.2.6.8 and 6.1.1.4'

loop_
_geom_angle_atom_site_label_1
_geom_angle_atom_site_label_2
_geom_angle_atom_site_label_3
_geom_angle
C19 P1 C16 112.6(2)
C19 P1 C25 115.6(3)
C16 P1 C25 111.6(3)
C19 P1 H1 107.3(14)
C16 P1 H1 109.4(14)
C25 P1 H1 99.3(14)
F1 B1 C7 110.0(4)
F1 B1 C1 106.2(4)
C7 B1 C1 113.5(4)
F1 B1 C13 107.1(4)
C7 B1 C13 106.9(4)
C1 B1 C13 112.9(4)
C6 C1 C2 113.9(5)
C6 C1 B1 127.0(5)
C2 C1 B1 118.9(5)
F2 C2 C1 118.9(5)
F2 C2 C3 116.8(6)
C1 C2 C3 124.3(6)
F3 C3 C4 120.1(6)
F3 C3 C2 120.4(6)
C4 C3 C2 119.5(6)
F4 C4 C3 120.6(6)
F4 C4 C5 121.2(6)
C3 C4 C5 118.3(5)
F5 C5 C4 118.4(5)
F5 C5 C6 121.0(6)
C4 C5 C6 120.5(5)
F6 C6 C5 114.4(5)
F6 C6 C1 122.1(5)
C5 C6 C1 123.5(6)
C8 C7 C12 112.5(6)
C8 C7 B1 126.5(6)
C12 C7 B1 120.8(5)
F7 C8 C7 118.8(6)
F7 C8 C9 116.4(7)
C7 C8 C9 124.8(7)
F8 C9 C10 122.8(9)
F8 C9 C8 118.8(9)
C10 C9 C8 118.4(7)
C11 C10 F9 121.5(10)
C11 C10 C9 120.3(8)
F9 C10 C9 118.2(9)
C10 C11 F10 120.1(8)
C10 C11 C12 120.1(8)
F10 C11 C12 119.7(7)
F11 C12 C11 116.7(6)
F11 C12 C7 119.5(5)
C11 C12 C7 123.8(6)
C18 C13 C14 113.3(4)
C18 C13 B1 119.6(4)
C14 C13 B1 127.1(4)
F12 C14 C15 116.6(4)
F12 C14 C13 120.2(4)
C15 C14 C13 123.2(5)
F13 C15 C14 119.1(4)
F13 C15 C16 118.5(4)
C14 C15 C16 122.4(5)
C15 C16 C17 115.6(4)
C15 C16 P1 124.9(4)
C17 C16 P1 119.4(4)
F14 C17 C18 119.6(4)
F14 C17 C16 119.4(4)
C18 C17 C16 121.0(4)
F15 C18 C17 115.6(4)
F15 C18 C13 119.9(4)
C17 C18 C13 124.4(5)
C24 C19 C20 119.6(5)
C24 C19 P1 115.6(4)
C20 C19 P1 124.7(5)
C21 C20 C19 120.5(6)
C21 C20 H20A 119.8
C19 C20 H20A 119.8
C20 C21 C22 120.5(6)
C20 C21 H21A 119.7
C22 C21 H21A 119.7
C21 C22 C23 119.4(6)
C21 C22 H22A 120.3
C23 C22 H22A 120.3
C24 C23 C22 120.3(6)
C24 C23 H23A 119.9
C22 C23 H23A 119.9
C19 C24 C23 119.7(6)
C19 C24 H24A 120.2
C23 C24 H24A 120.2
C26 C25 C27 109.0(6)
C26 C25 C28 112.1(5)
C27 C25 C28 111.0(5)
C26 C25 P1 112.1(4)
C27 C25 P1 106.2(4)
C28 C25 P1 106.3(5)
C25 C26 H26A 109.5
C25 C26 H26B 109.5
H26A C26 H26B 109.5
C25 C26 H26C 109.5
H26A C26 H26C 109.5
H26B C26 H26C 109.5
C25 C27 H27A 109.5
C25 C27 H27B 109.5
H27A C27 H27B 109.5
C25 C27 H27C 109.5
H27A C27 H27C 109.5
H27B C27 H27C 109.5
C25 C28 H28A 109.5
C25 C28 H28B 109.5
H28A C28 H28B 109.5
C25 C28 H28C 109.5
H28A C28 H28C 109.5
H28B C28 H28C 109.5

loop_
_geom_bond_atom_site_label_1
_geom_bond_atom_site_label_2
_geom_bond_distance
P1 C19 1.796(5)
P1 C16 1.805(5)
P1 C25 1.821(6)
P1 H1 1.38(3)
B1 F1 1.436(6)
B1 C7 1.638(8)
B1 C1 1.645(8)
B1 C13 1.657(7)
F2 C2 1.358(6)
F3 C3 1.342(7)
F4 C4 1.336(6)
F5 C5 1.357(6)
F6 C6 1.347(6)
F7 C8 1.371(7)
F8 C9 1.343(7)
F9 C10 1.347(8)
F10 C11 1.350(7)
F11 C12 1.343(6)
F12 C14 1.352(5)
F13 C15 1.349(5)
F14 C17 1.355(5)
F15 C18 1.359(5)
C1 C6 1.378(7)
C1 C2 1.381(8)
C2 C3 1.385(8)
C3 C4 1.368(8)
C4 C5 1.373(8)
C5 C6 1.378(7)
C7 C8 1.380(8)
C7 C12 1.388(8)
C8 C9 1.400(10)
C9 C10 1.353(10)
C10 C11 1.335(10)
C11 C12 1.387(8)
C13 C18 1.386(6)
C13 C14 1.392(7)
C14 C15 1.371(7)
C15 C16 1.372(6)
C16 C17 1.396(6)
C17 C18 1.365(6)
C19 C24 1.373(8)
C19 C20 1.380(7)
C20 C21 1.362(8)
C20 H20A 0.9300
C21 C22 1.367(8)
C21 H21A 0.9300
C22 C23 1.383(8)
C22 H22A 0.9300
C23 C24 1.379(8)
C23 H23A 0.9300
C24 H24A 0.9300
C25 C26 1.506(8)
C25 C27 1.539(8)
C25 C28 1.541(9)
C26 H26A 0.9600
C26 H26B 0.9600
C26 H26C 0.9600
C27 H27A 0.9600
C27 H27B 0.9600
C27 H27C 0.9600
C28 H28A 0.9600
C28 H28B 0.9600
C28 H28C 0.9600

loop_
_geom_torsion_atom_site_label_1
_geom_torsion_atom_site_label_2
_geom_torsion_atom_site_label_3
_geom_torsion_atom_site_label_4
_geom_torsion
F1 B1 C1 C6 117.1(6)
C7 B1 C1 C6 -3.9(7)
C13 B1 C1 C6 -125.9(6)
F1 B1 C1 C2 -57.2(6)
C7 B1 C1 C2 -178.1(5)
C13 B1 C1 C2 59.9(6)
C6 C1 C2 F2 179.6(5)
B1 C1 C2 F2 -5.5(8)
C6 C1 C2 C3 1.4(9)
B1 C1 C2 C3 176.4(5)
F2 C2 C3 F3 1.4(9)
C1 C2 C3 F3 179.5(5)
F2 C2 C3 C4 180.0(5)
C1 C2 C3 C4 -1.8(10)
F3 C3 C4 F4 0.0(9)
C2 C3 C4 F4 -178.6(5)
F3 C3 C4 C5 -179.5(5)
C2 C3 C4 C5 1.9(9)
F4 C4 C5 F5 0.9(8)
C3 C4 C5 F5 -179.6(5)
F4 C4 C5 C6 178.8(5)
C3 C4 C5 C6 -1.7(9)
F5 C5 C6 F6 0.0(8)
C4 C5 C6 F6 -177.9(5)
F5 C5 C6 C1 179.3(5)
C4 C5 C6 C1 1.4(9)
C2 C1 C6 F6 178.0(5)
B1 C1 C6 F6 3.6(8)
C2 C1 C6 C5 -1.2(8)
B1 C1 C6 C5 -175.7(5)
F1 B1 C7 C8 -5.9(7)
C1 B1 C7 C8 112.9(6)
C13 B1 C7 C8 -121.9(5)
F1 B1 C7 C12 169.6(4)
C1 B1 C7 C12 -71.6(6)
C13 B1 C7 C12 53.6(6)
C12 C7 C8 F7 175.7(4)
B1 C7 C8 F7 -8.5(8)
C12 C7 C8 C9 -3.6(8)
B1 C7 C8 C9 172.2(5)
F7 C8 C9 F8 2.8(8)
C7 C8 C9 F8 -177.9(5)
F7 C8 C9 C10 -176.6(6)
C7 C8 C9 C10 2.7(9)
F8 C9 C10 C11 -178.9(5)
C8 C9 C10 C11 0.5(10)
F8 C9 C10 F9 1.5(10)
C8 C9 C10 F9 -179.1(5)
F9 C10 C11 F10 -3.9(9)
C9 C10 C11 F10 176.5(6)
F9 C10 C11 C12 177.3(5)
C9 C10 C11 C12 -2.3(10)
C10 C11 C12 F11 -179.8(5)
F10 C11 C12 F11 1.4(7)
C10 C11 C12 C7 1.2(9)
F10 C11 C12 C7 -177.6(5)
C8 C7 C12 F11 -177.3(4)
B1 C7 C12 F11 6.6(7)
C8 C7 C12 C11 1.6(7)
B1 C7 C12 C11 -174.4(5)
F1 B1 C13 C18 -43.1(6)
C7 B1 C13 C18 74.8(6)
C1 B1 C13 C18 -159.6(5)
F1 B1 C13 C14 138.5(5)
C7 B1 C13 C14 -103.6(6)
C1 B1 C13 C14 22.0(7)
C18 C13 C14 F12 -178.4(4)
B1 C13 C14 F12 0.1(8)
C18 C13 C14 C15 1.7(7)
B1 C13 C14 C15 -179.8(5)
F12 C14 C15 F13 -0.1(7)
C13 C14 C15 F13 179.8(5)
F12 C14 C15 C16 -178.9(5)
C13 C14 C15 C16 1.0(8)
F13 C15 C16 C17 178.2(4)
C14 C15 C16 C17 -3.0(7)
F13 C15 C16 P1 -6.3(7)
C14 C15 C16 P1 172.4(4)
C19 P1 C16 C15 -42.1(5)
C25 P1 C16 C15 89.8(5)
C19 P1 C16 C17 133.2(4)
C25 P1 C16 C17 -94.8(5)
C15 C16 C17 F14 -177.8(4)
P1 C16 C17 F14 6.5(6)
C15 C16 C17 C18 2.4(7)
P1 C16 C17 C18 -173.4(4)
F14 C17 C18 F15 1.0(7)
C16 C17 C18 F15 -179.2(4)
F14 C17 C18 C13 -179.5(5)
C16 C17 C18 C13 0.4(8)
C14 C13 C18 F15 177.2(4)
B1 C13 C18 F15 -1.5(7)
C14 C13 C18 C17 -2.4(7)
B1 C13 C18 C17 179.0(5)
C16 P1 C19 C24 -97.2(5)
C25 P1 C19 C24 132.9(5)
C16 P1 C19 C20 84.8(5)
C25 P1 C19 C20 -45.1(6)
C24 C19 C20 C21 0.2(9)
P1 C19 C20 C21 178.2(5)
C19 C20 C21 C22 -1.2(10)
C20 C21 C22 C23 1.4(10)
C21 C22 C23 C24 -0.6(11)
C20 C19 C24 C23 0.5(10)
P1 C19 C24 C23 -177.6(6)
C22 C23 C24 C19 -0.4(11)
C19 P1 C25 C26 70.7(5)
C16 P1 C25 C26 -59.7(5)
C19 P1 C25 C27 -170.3(4)
C16 P1 C25 C27 59.3(5)
C19 P1 C25 C28 -52.1(5)
C16 P1 C25 C28 177.5(4)
